data_2103871
loop_
_publ_author_name
'Melguizo, Manuel'
'Quesada, Antonio'
'Low, John N.'
'Glidewell, Christopher'

_publ_section_title
;
 Supramolecular structures of <i>N</i>^4^-substituted
 2,4-diamino-6-benzyloxy-5-nitrosopyrimidines
;
_journal_issue 2
_journal_name_full 'Acta Crystallographica Section B'
_journal_page_first 263
_journal_page_last 276
_journal_paper_doi 10.1107/S0108768103002477
_journal_volume 59
_journal_year 2003
_chemical_formula_moiety 'C17 H21 N5 O2'
_chemical_formula_sum 'C17 H21 N5 O2'
_chemical_formula_weight 327.39
_chemical_name_systematic
;
2-amino-6-benzyloxy-4-(N-cyclohexylamino)-5-nitrosopyrimidine
;
_space_group_IT_number 2
_symmetry_cell_setting triclinic
_symmetry_space_group_name_Hall '-P 1'
_symmetry_space_group_name_H-M 'P -1'
_atom_sites_solution_hydrogens geom
_atom_sites_solution_primary direct
_atom_sites_solution_secondary difmap
_cell_angle_alpha 64.841(4)
_cell_angle_beta 71.021(3)
_cell_angle_gamma 87.275(5)
_cell_formula_units_Z 2
_cell_length_a 8.2656(5)
_cell_length_b 10.6077(6)
_cell_length_c 10.6743(7)
_cell_measurement_reflns_used 3442
_cell_measurement_temperature 120(2)
_cell_measurement_theta_max 27.45
_cell_measurement_theta_min 3.20
_cell_volume 796.56(9)
_computing_cell_refinement 'DENZO-SMN (Otwinowski & Minor, 1997)'
_computing_data_collection 'Kappa-CCD server software (Nonius, 1997)'
_computing_data_reduction 'DENZO-SMN (Otwinowski & Minor, 1997)'
_computing_molecular_graphics 'PLATON (Spek, 2002)'
_computing_publication_material 'SHELXL-97 (Sheldrick, 1997a) and PRPKAPPA (Ferguson, 1999)'
_computing_structure_refinement 'SHELXL-97 (Sheldrick, 1997a)'
_computing_structure_solution 'SHELXS-97 (Sheldrick, 1997b)'
_diffrn_ambient_temperature 120(2)
_diffrn_measured_fraction_theta_full 0.988
_diffrn_measured_fraction_theta_max 0.948
_diffrn_measurement_device_type Kappa-CCD
_diffrn_measurement_method '\f scans, and \w scans with \k offsets'
_diffrn_radiation_monochromator graphite
_diffrn_radiation_source 'fine-focus sealed X-ray tube'
_diffrn_radiation_type 'Mo K\a'
_diffrn_radiation_wavelength 0.71073
_diffrn_reflns_av_R_equivalents 0.128
_diffrn_reflns_av_sigmaI/netI 0.1790
_diffrn_reflns_limit_h_max 10
_diffrn_reflns_limit_h_min -10
_diffrn_reflns_limit_k_max 13
_diffrn_reflns_limit_k_min -13
_diffrn_reflns_limit_l_max 13
_diffrn_reflns_limit_l_min -13
_diffrn_reflns_number 11753
_diffrn_reflns_theta_full 26.50
_diffrn_reflns_theta_max 27.45
_diffrn_reflns_theta_min 3.20
_diffrn_standards_decay_% 0
_exptl_absorpt_coefficient_mu 0.093
_exptl_absorpt_correction_T_max 0.994
_exptl_absorpt_correction_T_min 0.974
_exptl_absorpt_correction_type multi-scan
_exptl_absorpt_process_details 'DENZO-SMN (Otwinowski & Minor, 1997)'
_exptl_crystal_colour red
_exptl_crystal_density_diffrn 1.365
_exptl_crystal_density_method 'not measured'
_exptl_crystal_description block
_exptl_crystal_F_000 348
_exptl_crystal_size_max 0.12
_exptl_crystal_size_mid 0.08
_exptl_crystal_size_min 0.06
_refine_diff_density_max 0.393
_refine_diff_density_min -0.283
_refine_ls_extinction_method none
_refine_ls_goodness_of_fit_ref 0.950
_refine_ls_hydrogen_treatment constr
_refine_ls_matrix_type full
_refine_ls_number_parameters 217
_refine_ls_number_reflns 3442
_refine_ls_number_restraints 0
_refine_ls_restrained_S_all 0.950
_refine_ls_R_factor_all 0.1895
_refine_ls_R_factor_gt 0.0626
_refine_ls_shift/su_max 0.001
_refine_ls_shift/su_mean 0.000
_refine_ls_structure_factor_coef Fsqd
_refine_ls_weighting_details 'w=1/[\s^2^(Fo^2^)+(0.0553P)^2^] where P=(Fo^2^+2Fc^2^)/3'
_refine_ls_weighting_scheme calc
_refine_ls_wR_factor_gt 0.1122
_refine_ls_wR_factor_ref 0.1461
_reflns_number_gt 1528
_reflns_number_total 3442
_reflns_threshold_expression >2\s(I)
_cod_data_source_file na0145.cif
_cod_data_source_block 4
_cod_depositor_comments
;
The following automatic conversions were performed:
'_exptl_absorpt_correction_type' value 'Multi-scan' changed to
'multi-scan' according to
'/home/saulius/struct/CIF-dictionaries/cif_core.dic' dictionary named
'cif_core.dic' version 2.4.1 from 2010-06-29.

Automatic conversion script
Id: cif_fix_enum 1527 2010-12-29 10:47:43Z saulius 

The following automatic conversions were performed:

'_exptl_absorpt_correction_type' value 'Multi-scan' changed to
'multi-scan' according to
/home/saulius/struct/CIF-dictionaries/cif_core.dic dictionary named
'cif_core.dic' version 2.4.1 from 2010-06-29.

Automatic conversion script
Id: cif_fix_values 1715 2011-07-08 13:25:40Z adriana 
;
_cod_database_code 2103871
_cod_database_fobs_code 2103871

loop_
_symmetry_equiv_pos_as_xyz
'x, y, z'
'-x, -y, -z'

loop_
_atom_site_label
_atom_site_fract_x
_atom_site_fract_y
_atom_site_fract_z
_atom_site_U_iso_or_equiv
_atom_site_adp_type
_atom_site_calc_flag
_atom_site_refinement_flags
_atom_site_occupancy
_atom_site_type_symbol
N1 0.7984(3) 0.1635(3) 0.5108(3) 0.0179(6) Uani d . 1 N
O5 0.4348(2) 0.1762(2) 0.2518(2) 0.0205(5) Uani d . 1 O
C2 0.9370(4) 0.1769(3) 0.3892(3) 0.0173(7) Uani d . 1 C
N2 1.0879(3) 0.1751(3) 0.4071(3) 0.0228(7) Uani d . 1 N
N3 0.9343(3) 0.1926(3) 0.2587(3) 0.0188(6) Uani d . 1 N
C4 0.7790(4) 0.1916(3) 0.2447(3) 0.0166(7) Uani d . 1 C
C41 0.9095(4) 0.2424(3) -0.0196(3) 0.0198(7) Uani d . 1 C
C42 0.9246(4) 0.3956(4) -0.1256(4) 0.0270(8) Uani d . 1 C
C43 1.0627(4) 0.4292(4) -0.2743(3) 0.0273(8) Uani d . 1 C
C44 1.0341(4) 0.3353(4) -0.3406(3) 0.0264(8) Uani d . 1 C
C45 1.0200(4) 0.1814(4) -0.2339(3) 0.0255(8) Uani d . 1 C
C46 0.8800(4) 0.1481(3) -0.0860(3) 0.0221(8) Uani d . 1 C
N4 0.7667(3) 0.2110(3) 0.1173(3) 0.0205(6) Uani d . 1 N
N5 0.4587(3) 0.1629(3) 0.3711(3) 0.0187(6) Uani d . 1 N
O6 0.5049(2) 0.1449(2) 0.6097(2) 0.0196(5) Uani d . 1 O
C5 0.6217(4) 0.1701(3) 0.3669(3) 0.0152(7) Uani d . 1 C
C6 0.6473(4) 0.1587(3) 0.4980(3) 0.0162(7) Uani d . 1 C
C61 0.4934(4) 0.2485(3) 0.7763(3) 0.0164(7) Uani d . 1 C
C62 0.5612(4) 0.3820(3) 0.6663(3) 0.0199(8) Uani d . 1 C
C63 0.5404(4) 0.4969(4) 0.6961(3) 0.0238(8) Uani d . 1 C
C64 0.4498(4) 0.4807(4) 0.8378(3) 0.0243(8) Uani d . 1 C
C65 0.3813(4) 0.3493(3) 0.9481(3) 0.0223(8) Uani d . 1 C
C66 0.4022(4) 0.2338(3) 0.9179(3) 0.0217(8) Uani d . 1 C
C67 0.5218(4) 0.1209(3) 0.7491(3) 0.0177(7) Uani d . 1 C
H2A 1.1828 0.1842 0.3345 0.027 Uiso calc R 1 H
H2B 1.0936 0.1650 0.4918 0.027 Uiso calc R 1 H
H41 1.0187 0.2225 0.0032 0.024 Uiso calc R 1 H
H42A 0.9532 0.4544 -0.0828 0.032 Uiso calc R 1 H
H42B 0.8125 0.4187 -0.1398 0.032 Uiso calc R 1 H
H43A 1.0626 0.5280 -0.3424 0.033 Uiso calc R 1 H
H43B 1.1769 0.4182 -0.2619 0.033 Uiso calc R 1 H
H44A 1.1311 0.3553 -0.4327 0.032 Uiso calc R 1 H
H44B 0.9272 0.3550 -0.3652 0.032 Uiso calc R 1 H
H45A 1.1318 0.1591 -0.2187 0.031 Uiso calc R 1 H
H45B 0.9932 0.1220 -0.2769 0.031 Uiso calc R 1 H
H46A 0.7664 0.1602 -0.0996 0.027 Uiso calc R 1 H
H46B 0.8786 0.0491 -0.0175 0.027 Uiso calc R 1 H
H4 0.6623 0.2044 0.1147 0.025 Uiso calc R 1 H
H62 0.6227 0.3940 0.5690 0.024 Uiso calc R 1 H
H63 0.5880 0.5874 0.6198 0.029 Uiso calc R 1 H
H64 0.4352 0.5600 0.8585 0.029 Uiso calc R 1 H
H65 0.3197 0.3379 1.0451 0.027 Uiso calc R 1 H
H66 0.3540 0.1435 0.9944 0.026 Uiso calc R 1 H
H67A 0.6383 0.0942 0.7488 0.021 Uiso calc R 1 H
H67B 0.4370 0.0423 0.8297 0.021 Uiso calc R 1 H

loop_
_atom_site_aniso_label
_atom_site_aniso_U_11
_atom_site_aniso_U_22
_atom_site_aniso_U_33
_atom_site_aniso_U_12
_atom_site_aniso_U_13
_atom_site_aniso_U_23
N1 0.0136(13) 0.0226(16) 0.0179(14) 0.0026(11) -0.0041(12) -0.0102(13)
O5 0.0192(11) 0.0275(14) 0.0182(12) 0.0023(9) -0.0073(10) -0.0122(11)
C2 0.0184(17) 0.0157(19) 0.0175(17) 0.0030(13) -0.0048(15) -0.0079(15)
N2 0.0134(13) 0.0380(19) 0.0189(15) 0.0016(12) -0.0057(12) -0.0138(14)
N3 0.0149(13) 0.0258(17) 0.0184(14) 0.0027(11) -0.0084(12) -0.0100(13)
C4 0.0186(16) 0.0141(18) 0.0172(17) -0.0008(13) -0.0049(15) -0.0074(15)
C41 0.0134(15) 0.028(2) 0.0157(17) 0.0023(14) -0.0030(14) -0.0089(16)
C42 0.0264(18) 0.028(2) 0.0260(19) 0.0012(15) -0.0028(16) -0.0149(18)
C43 0.0256(18) 0.028(2) 0.0198(18) -0.0025(15) -0.0028(16) -0.0059(17)
C44 0.0217(17) 0.037(2) 0.0170(18) 0.0003(15) -0.0052(15) -0.0091(17)
C45 0.0241(18) 0.031(2) 0.0220(19) -0.0011(15) -0.0042(16) -0.0145(17)
C46 0.0199(17) 0.026(2) 0.0168(18) 0.0036(15) -0.0041(15) -0.0072(16)
N4 0.0129(13) 0.0361(18) 0.0155(15) 0.0020(12) -0.0047(12) -0.0138(13)
N5 0.0202(14) 0.0192(16) 0.0229(15) 0.0052(11) -0.0100(12) -0.0128(13)
O6 0.0157(11) 0.0285(14) 0.0158(12) 0.0021(9) -0.0044(10) -0.0112(11)
C5 0.0128(15) 0.0174(18) 0.0166(17) 0.0003(13) -0.0046(13) -0.0086(14)
C6 0.0170(17) 0.0134(19) 0.0146(17) 0.0029(13) -0.0021(15) -0.0053(15)
C61 0.0135(15) 0.0215(19) 0.0156(17) 0.0046(13) -0.0056(14) -0.0089(15)
C62 0.0168(16) 0.024(2) 0.0134(17) -0.0001(14) -0.0012(14) -0.0058(16)
C63 0.0223(17) 0.019(2) 0.024(2) 0.0008(14) -0.0053(16) -0.0060(16)
C64 0.0288(18) 0.022(2) 0.025(2) 0.0026(15) -0.0109(16) -0.0121(18)
C65 0.0262(18) 0.029(2) 0.0163(18) 0.0070(16) -0.0091(15) -0.0132(17)
C66 0.0237(17) 0.023(2) 0.0162(18) 0.0020(15) -0.0059(15) -0.0071(16)
C67 0.0194(16) 0.0196(19) 0.0105(16) -0.0004(14) -0.0033(14) -0.0044(15)

loop_
_atom_type_symbol
_atom_type_description
_atom_type_scat_dispersion_real
_atom_type_scat_dispersion_imag
_atom_type_scat_source
C C 0.0033 0.0016 'International Tables Vol C Tables 4.2.6.8 and 6.1.1.4'
H H 0.0000 0.0000 'International Tables Vol C Tables 4.2.6.8 and 6.1.1.4'
N N 0.0061 0.0033 'International Tables Vol C Tables 4.2.6.8 and 6.1.1.4'
O O 0.0106 0.0060 'International Tables Vol C Tables 4.2.6.8 and 6.1.1.4'

loop_
_geom_angle_atom_site_label_1
_geom_angle_atom_site_label_2
_geom_angle_atom_site_label_3
_geom_angle
_geom_angle_publ_flag
C6 N1 C2 115.5(2) no
N2 C2 N3 118.0(3) no
N2 C2 N1 114.3(2) no
N3 C2 N1 127.6(3) no
C2 N2 H2A 120.0 no
C2 N2 H2B 120.0 no
H2A N2 H2B 120.0 no
C2 N3 C4 116.6(2) no
N4 C4 N3 119.9(3) no
N4 C4 C5 118.6(3) no
N3 C4 C5 121.5(2) no
N4 C41 C42 110.4(2) no
N4 C41 C46 108.9(2) no
C42 C41 C46 111.1(2) no
N4 C41 H41 108.8 no
C42 C41 H41 108.8 no
C46 C41 H41 108.8 no
C41 C42 C43 111.7(3) no
C41 C42 H42A 109.3 no
C43 C42 H42A 109.3 no
C41 C42 H42B 109.3 no
C43 C42 H42B 109.3 no
H42A C42 H42B 107.9 no
C44 C43 C42 112.0(3) no
C44 C43 H43A 109.2 no
C42 C43 H43A 109.2 no
C44 C43 H43B 109.2 no
C42 C43 H43B 109.2 no
H43A C43 H43B 107.9 no
C43 C44 C45 110.9(3) no
C43 C44 H44A 109.5 no
C45 C44 H44A 109.5 no
C43 C44 H44B 109.5 no
C45 C44 H44B 109.5 no
H44A C44 H44B 108.1 no
C44 C45 C46 111.3(3) no
C44 C45 H45A 109.4 no
C46 C45 H45A 109.4 no
C44 C45 H45B 109.4 no
C46 C45 H45B 109.4 no
H45A C45 H45B 108.0 no
C41 C46 C45 111.5(2) no
C41 C46 H46A 109.3 no
C45 C46 H46A 109.3 no
C41 C46 H46B 109.3 no
C45 C46 H46B 109.3 no
H46A C46 H46B 108.0 no
C4 N4 C41 126.5(2) no
C4 N4 H4 116.7 no
C41 N4 H4 116.7 no
O5 N5 C5 117.0(2) no
C6 O6 C67 118.4(2) no
N5 C5 C6 116.7(3) no
N5 C5 C4 128.4(2) no
C6 C5 C4 114.9(2) no
N1 C6 O6 120.2(2) no
N1 C6 C5 123.8(3) no
O6 C6 C5 115.9(2) no
C62 C61 C66 118.4(3) no
C62 C61 C67 122.2(3) no
C66 C61 C67 119.4(3) no
C63 C62 C61 121.0(3) no
C63 C62 H62 119.5 no
C61 C62 H62 119.5 no
C62 C63 C64 120.1(3) no
C62 C63 H63 120.0 no
C64 C63 H63 120.0 no
C65 C64 C63 119.8(3) no
C65 C64 H64 120.1 no
C63 C64 H64 120.1 no
C64 C65 C66 120.1(3) no
C64 C65 H65 120.0 no
C66 C65 H65 120.0 no
C65 C66 C61 120.7(3) no
C65 C66 H66 119.6 no
C61 C66 H66 119.6 no
O6 C67 C61 111.4(2) no
O6 C67 H67A 109.4 no
C61 C67 H67A 109.4 no
O6 C67 H67B 109.4 no
C61 C67 H67B 109.4 no
H67A C67 H67B 108.0 no

loop_
_geom_bond_atom_site_label_1
_geom_bond_atom_site_label_2
_geom_bond_distance
_geom_bond_publ_flag
N1 C6 1.305(4) no
N1 C2 1.382(4) no
O5 N5 1.301(3) no
C2 N2 1.320(4) no
C2 N3 1.338(4) no
N2 H2A 0.88 no
N2 H2B 0.88 no
N3 C4 1.341(4) no
C4 N4 1.323(4) no
C4 C5 1.454(4) no
C41 N4 1.463(4) no
C41 C42 1.517(4) no
C41 C46 1.517(4) no
C41 H41 1.00 no
C42 C43 1.526(4) no
C42 H42A 0.99 no
C42 H42B 0.99 no
C43 C44 1.510(4) no
C43 H43A 0.99 no
C43 H43B 0.99 no
C44 C45 1.526(5) no
C44 H44A 0.99 no
C44 H44B 0.99 no
C45 C46 1.528(4) no
C45 H45A 0.99 no
C45 H45B 0.99 no
C46 H46A 0.99 no
C46 H46B 0.99 no
N4 H4 0.88 no
N5 C5 1.338(4) no
O6 C6 1.336(3) no
O6 C67 1.452(3) no
C5 C6 1.436(4) no
C61 C62 1.390(4) no
C61 C66 1.395(4) no
C61 C67 1.494(4) no
C62 C63 1.375(4) no
C62 H62 0.95 no
C63 C64 1.390(4) no
C63 H63 0.95 no
C64 C65 1.377(4) no
C64 H64 0.95 no
C65 C66 1.383(4) no
C65 H65 0.95 no
C66 H66 0.95 no
C67 H67A 0.99 no
C67 H67B 0.99 no

loop_
_geom_hbond_atom_site_label_D
_geom_hbond_atom_site_label_H
_geom_hbond_atom_site_label_A
_geom_hbond_site_symmetry_A
_geom_hbond_distance_DH
_geom_hbond_distance_HA
_geom_hbond_distance_DA
_geom_hbond_angle_DHA
_geom_hbond_publ_flag
N4 H4 O5 . 0.88 1.91 2.609(3) 135 y
N2 H2A O5 1_655 0.88 1.99 2.804(3) 153 y
C43 H43B Cg1 1_654 0.99 2.73 3.717(4) 173 y

loop_
_geom_torsion_atom_site_label_1
_geom_torsion_atom_site_label_2
_geom_torsion_atom_site_label_3
_geom_torsion_atom_site_label_4
_geom_torsion
_geom_torsion_publ_flag
C6 N1 C2 N2 -177.1(3) no
C6 N1 C2 N3 3.7(4) no
N2 C2 N3 C4 178.9(3) no
N1 C2 N3 C4 -1.9(5) no
C2 N3 C4 N4 177.9(3) no
C2 N3 C4 C5 -1.9(4) no
N4 C41 C42 C43 -175.3(2) no
C46 C41 C42 C43 -54.4(3) no
C41 C42 C43 C44 54.7(4) no
C42 C43 C44 C45 -54.6(4) no
C43 C44 C45 C46 55.1(3) no
N4 C41 C46 C45 176.9(2) no
C42 C41 C46 C45 55.1(3) no
C44 C45 C46 C41 -55.7(3) no
N3 C4 N4 C41 -3.7(5) no
C5 C4 N4 C41 176.1(3) no
C42 C41 N4 C4 -104.6(3) no
C46 C41 N4 C4 133.2(3) no
O5 N5 C5 C6 178.6(2) no
O5 N5 C5 C4 0.3(4) no
N4 C4 C5 N5 2.0(5) no
N3 C4 C5 N5 -178.2(3) no
N4 C4 C5 C6 -176.3(3) no
N3 C4 C5 C6 3.5(4) no
C2 N1 C6 O6 179.5(3) no
C2 N1 C6 C5 -1.6(4) no
C67 O6 C6 N1 -6.3(4) no
C67 O6 C6 C5 174.8(2) no
N5 C5 C6 N1 179.8(3) no
C4 C5 C6 N1 -1.6(4) no
N5 C5 C6 O6 -1.3(4) no
C4 C5 C6 O6 177.2(2) no
C66 C61 C62 C63 0.6(4) no
C67 C61 C62 C63 -176.7(3) no
C61 C62 C63 C64 -0.3(5) no
C62 C63 C64 C65 0.1(4) no
C63 C64 C65 C66 -0.2(4) no
C64 C65 C66 C61 0.4(4) no
C62 C61 C66 C65 -0.6(4) no
C67 C61 C66 C65 176.7(3) no
C6 O6 C67 C61 106.7(3) no
C62 C61 C67 O6 -42.2(4) no
C66 C61 C67 O6 140.6(3) no

loop_
_cod_related_entry_id
_cod_related_entry_database
_cod_related_entry_code
1 ChemSpider 21140341
